data_2108883
loop_
_publ_author_name
'Novelli, Giulia'
'McMonagle, Charles J.'
'Kleemiss, Florian'
'Probert, Michael'
'Puschmann, Horst'
'Grabowsky, Simon'
'Maynard-Casely, Helen E.'
'McIntyre, Garry J.'
'Parsons, Simon'

_publ_section_title
;
 Accurate H-atom parameters for the two polymorphs of
 <small>L</small>-histidine at 5, 105 and 295K
;
_journal_issue 5
_journal_name_full 'Acta Crystallographica Section B'
_journal_page_first
;
;
_journal_paper_doi 10.1107/S205252062100740X
_journal_volume 77
_journal_year 2021
_chemical_absolute_configuration syn
_chemical_formula_moiety 'C6 H9 N3 O2'
_chemical_formula_sum 'C6 H9 N3 O2'
_chemical_formula_weight 155.157
_space_group_crystal_system monoclinic
_space_group_IT_number 4
_space_group_name_Hall 'P 2yb'
_space_group_name_H-M_alt 'P 1 21 1'
_symmetry_Int_Tables_number 4
_audit_creation_date 2021-02-14
_audit_creation_method
;
Olex2 1.3
(compiled 2020.11.12 svn.r5f609507 for OlexSys, GUI svn.r6257)
;
_cell_angle_alpha 90
_cell_angle_beta 97.316(3)
_cell_angle_gamma 90
_cell_formula_units_Z 2
_cell_length_a 5.1656(2)
_cell_length_b 7.2761(3)
_cell_length_c 9.4978(3)
_cell_measurement_reflns_used 2706
_cell_measurement_temperature 105
_cell_measurement_theta_max 30.42
_cell_measurement_theta_min 3.54
_cell_volume 354.07(2)
_computing_cell_refinement 'SAINT V8.38A (?, 2016)'
_computing_data_reduction 'SAINT V8.38A (?, 2016)'
_computing_molecular_graphics 'Olex2 (Dolomanov et al., 2009)'
_computing_publication_material 'Olex2 (Dolomanov et al., 2009)'
_computing_structure_refinement 'ShelXL (Sheldrick, 2015)'
_computing_structure_solution 'ShelXT (Sheldrick, 2015)'
_diffrn_ambient_temperature 105
_diffrn_measured_fraction_theta_full 0.9957
_diffrn_measured_fraction_theta_max 0.9897
_diffrn_measurement_device 'XIPHOS four-circle diffractometer'
_diffrn_measurement_device_type 'Bruker APEX-II CCD'
_diffrn_measurement_method '\f scans'
_diffrn_radiation_collimation focused
_diffrn_radiation_monochromator 'multilayer optics'
_diffrn_radiation_probe x-ray
_diffrn_radiation_type 'Mo K\a'
_diffrn_radiation_wavelength 0.71073
_diffrn_reflns_av_R_equivalents 0.0329
_diffrn_reflns_av_unetI/netI 0.0272
_diffrn_reflns_Laue_measured_fraction_full 0.9957
_diffrn_reflns_Laue_measured_fraction_max 0.9897
_diffrn_reflns_limit_h_max 7
_diffrn_reflns_limit_h_min -7
_diffrn_reflns_limit_k_max 10
_diffrn_reflns_limit_k_min -10
_diffrn_reflns_limit_l_max 13
_diffrn_reflns_limit_l_min -13
_diffrn_reflns_number 11193
_diffrn_reflns_point_group_measured_fraction_full 0.9961
_diffrn_reflns_point_group_measured_fraction_max 0.9890
_diffrn_reflns_theta_full 25.2417
_diffrn_reflns_theta_max 30.53
_diffrn_reflns_theta_min 3.54
_diffrn_source 'rotating anode'
_diffrn_source_target Mo
_diffrn_source_type 'Bruker TXS with Helios Optics'
_exptl_absorpt_coefficient_mu 0.112
_exptl_absorpt_correction_T_max 0.7461
_exptl_absorpt_correction_T_min 0.6501
_exptl_absorpt_correction_type multi-scan
_exptl_absorpt_process_details
;
 SADABS 2016/2: Krause, L., Herbst-Irmer, R., Sheldrick G.M. & Stalke D.,
 J. Appl. Cryst. 48 (2015) 3-10
;
_exptl_crystal_colour colourless
_exptl_crystal_density_diffrn 1.455
_exptl_crystal_description plate
_exptl_crystal_F_000 164.036
_exptl_crystal_size_max 0.2
_exptl_crystal_size_mid 0.2
_exptl_crystal_size_min 0.1
_refine_diff_density_max 0.1481
_refine_diff_density_min -0.1194
_refine_diff_density_rms 0.0358
_refine_ls_abs_structure_details 'Flack, H. D. (1983). Acta Cryst. A39, 876-881.'
_refine_ls_abs_structure_Flack 0.3(11)
_refine_ls_d_res_high 0.6996
_refine_ls_d_res_low 5.7585
_refine_ls_goodness_of_fit_ref 1.1832
_refine_ls_hydrogen_treatment refall
_refine_ls_matrix_type full
_refine_ls_number_constraints 0
_refine_ls_number_parameters 181
_refine_ls_number_reflns 2148
_refine_ls_number_restraints 100
_refine_ls_restrained_S_all 1.1545
_refine_ls_R_factor_all 0.0248
_refine_ls_R_factor_gt 0.0218
_refine_ls_shift/su_max 0.0001
_refine_ls_shift/su_mean 0.0000
_refine_ls_structure_factor_coef Fsqd
_refine_ls_weighting_details 'w=1/[\s^2^(Fo^2^)+(0.0076P)^2^] where P=(Fo^2^+2Fc^2^)/3'
_refine_ls_weighting_scheme calc
_refine_ls_wR_factor_gt 0.0310
_refine_ls_wR_factor_ref 0.0315
_reflns_Friedel_coverage 0.988
_reflns_limit_h_max 7
_reflns_limit_h_min -7
_reflns_limit_k_max 10
_reflns_limit_k_min -10
_reflns_limit_l_max 13
_reflns_limit_l_min -13
_reflns_number_gt 2032
_reflns_number_total 2148
_reflns_threshold_expression I>=2u(I)
_cod_data_source_file um5050sup1.cif
_cod_data_source_block HMTX19
_cod_original_sg_symbol_Hall ' P 2yb'
_cod_database_code 2108883
_shelx_shelxl_version_number 2017/1
_olex2_refinement_description
;
1. Rigid body (RIGU) restrains
 H5, H3, H6, C4, N2, C5, N3, C6
 with sigma for 1-2 distances of 0.004 and sigma for 1-3 distances of 0.004
 H1A, H1B, H1C, N1
 with sigma for 1-2 distances of 0.004 and sigma for 1-3 distances of 0.004
 H3A, C3, H3B, C2, H2
 with sigma for 1-2 distances of 0.004 and sigma for 1-3 distances of 0.004
;
_olex2_submission_special_instructions 'No special instructions were received'

loop_
_space_group_symop_id
_space_group_symop_operation_xyz
1 x,y,z
2 -x,y+1/2,-z

loop_
_atom_site_label
_atom_site_type_symbol
_atom_site_fract_x
_atom_site_fract_y
_atom_site_fract_z
_atom_site_U_iso_or_equiv
_atom_site_adp_type
_atom_site_occupancy
_atom_site_refinement_flags_posn
_atom_site_refinement_flags_adp
O2 O 0.31462(8) 0.45104(7) 1.01449(4) 0.01453(10) Uani 1.000000 . .
O1 O 0.73996(8) 0.44614(8) 1.09888(4) 0.01520(11) Uani 1.000000 . .
N1 N 0.87419(11) 0.63417(8) 0.87357(6) 0.01094(12) Uani 1.000000 . U
H1A H 0.9415(19) 0.6410(15) 0.7770(10) 0.027(3) Uani 1.000000 . U
H1B H 1.0108(19) 0.5709(14) 0.9431(9) 0.023(2) Uani 1.000000 . U
H1C H 0.8448(18) 0.7607(15) 0.9100(10) 0.022(2) Uani 1.000000 . U
N3 N 0.72092(10) 0.44401(10) 0.38769(5) 0.01304(12) Uani 1.000000 . U
H3 H 0.6849(15) 0.4344(15) 0.2827(8) 0.021(2) Uani 1.000000 . U
N2 N 0.92139(11) 0.51550(8) 0.60132(5) 0.01285(13) Uani 1.000000 . U
C1 C 0.55305(12) 0.47409(9) 1.00405(6) 0.00975(14) Uani 1.000000 . .
C4 C 0.69926(12) 0.41379(9) 0.61629(6) 0.01066(15) Uani 1.000000 . U
C6 C 0.57349(13) 0.36888(10) 0.48424(6) 0.01262(14) Uani 1.000000 . U
H6 H 0.3984(17) 0.2938(14) 0.4523(8) 0.032(3) Uani 1.000000 . U
C2 C 0.61967(12) 0.53500(10) 0.85723(6) 0.00947(13) Uani 1.000000 . U
H2 H 0.4685(14) 0.6303(12) 0.8112(7) 0.019(2) Uani 1.000000 . U
C5 C 0.92565(13) 0.53046(10) 0.46240(6) 0.01370(14) Uani 1.000000 . U
H5 H 1.0726(17) 0.6058(13) 0.4133(8) 0.035(3) Uani 1.000000 . U
C3 C 0.63061(14) 0.36558(10) 0.76089(6) 0.01275(14) Uani 1.000000 . U
H3A H 0.7714(17) 0.2688(12) 0.8157(9) 0.027(2) Uani 1.000000 . U
H3B H 0.4403(17) 0.3002(13) 0.7510(9) 0.030(2) Uani 1.000000 . U

loop_
_atom_site_aniso_label
_atom_site_aniso_U_11
_atom_site_aniso_U_22
_atom_site_aniso_U_33
_atom_site_aniso_U_12
_atom_site_aniso_U_13
_atom_site_aniso_U_23
O2 0.0113(2) 0.0168(3) 0.01614(19) 0.0001(2) 0.00433(16) 0.0054(2)
O1 0.0128(2) 0.0240(3) 0.00897(17) -0.0002(2) 0.00203(16) 0.0036(2)
N1 0.0123(3) 0.0110(4) 0.0096(2) -0.0018(3) 0.0015(2) -0.0007(2)
H1A 0.037(6) 0.025(6) 0.021(3) 0.010(4) 0.0118(19) 0.007(2)
H1B 0.017(5) 0.021(6) 0.028(4) -0.002(3) -0.007(2) 0.008(2)
H1C 0.025(6) 0.014(4) 0.026(5) 0.000(2) 0.005(3) -0.004(2)
N3 0.0166(3) 0.0145(3) 0.0082(2) 0.0005(3) 0.00208(18) -0.0005(2)
H3 0.026(5) 0.028(6) 0.009(3) -0.002(4) 0.0024(16) 0.0003(17)
N2 0.0140(3) 0.0145(3) 0.0101(2) -0.0036(2) 0.00176(19) -0.0010(2)
C1 0.0108(3) 0.0097(4) 0.0091(2) 0.0004(3) 0.0030(2) 0.0003(2)
C4 0.0139(3) 0.0101(4) 0.0083(2) -0.0012(3) 0.0028(2) -0.0002(2)
C6 0.0144(3) 0.0135(4) 0.0099(3) -0.0014(3) 0.0012(2) -0.0015(2)
H6 0.026(4) 0.043(6) 0.027(5) -0.017(3) -0.002(2) -0.004(3)
C2 0.0102(3) 0.0108(4) 0.0077(2) 0.0000(3) 0.0022(2) 0.0008(2)
H2 0.019(4) 0.008(4) 0.028(5) 0.005(2) -0.005(3) 0.007(3)
C5 0.0155(3) 0.0155(4) 0.0108(3) -0.0008(3) 0.0043(2) 0.0010(3)
H5 0.038(5) 0.043(7) 0.028(5) -0.016(3) 0.014(2) 0.005(3)
C3 0.0186(4) 0.0103(4) 0.0099(3) -0.0034(3) 0.0038(2) -0.0003(2)
H3A 0.042(5) 0.019(5) 0.019(5) 0.008(2) -0.002(3) -0.002(3)
H3B 0.027(4) 0.031(5) 0.032(5) -0.014(2) 0.007(2) -0.003(3)

loop_
_atom_type_symbol
_atom_type_scat_dispersion_real
_atom_type_scat_dispersion_imag
_atom_type_scat_source
_atom_type_scat_dispersion_source
H 0.00000 0.00000 'NoSpherA2: Chem.Sci. 2021, DOI:10.1039/D0SC05526C' custom
C 0.00210 0.00160 'NoSpherA2: Chem.Sci. 2021, DOI:10.1039/D0SC05526C' custom
O 0.00790 0.00610 'NoSpherA2: Chem.Sci. 2021, DOI:10.1039/D0SC05526C' custom
N 0.00410 0.00330 'NoSpherA2: Chem.Sci. 2021, DOI:10.1039/D0SC05526C' custom

loop_
_geom_angle_atom_site_label_1
_geom_angle_atom_site_label_2
_geom_angle_atom_site_label_3
_geom_angle
_geom_angle_site_symmetry_1
_geom_angle_site_symmetry_3
_geom_angle_publ_flag
H1B N1 H1A 108.5(8) . . ?
H1C N1 H1A 110.4(8) . . ?
H1C N1 H1B 108.4(7) . . ?
C2 N1 H1A 109.1(6) . . ?
C2 N1 H1B 112.3(6) . . ?
C2 N1 H1C 108.1(5) . . ?
C6 N3 H3 126.3(5) . . ?
C5 N3 H3 126.4(5) . . ?
C5 N3 C6 107.29(5) . . ?
C5 N2 C4 105.32(5) . . ?
O1 C1 O2 126.50(5) . . ?
C2 C1 O2 116.25(5) . . ?
C2 C1 O1 117.20(5) . . ?
C6 C4 N2 109.50(5) . . ?
C3 C4 N2 120.82(5) . . ?
C3 C4 C6 129.67(6) . . ?
C4 C6 N3 105.99(6) . . ?
H6 C6 N3 122.3(5) . . ?
H6 C6 C4 131.7(5) . . ?
C1 C2 N1 109.89(5) . . ?
H2 C2 N1 108.1(5) . . ?
H2 C2 C1 108.3(4) . . ?
C3 C2 N1 110.53(5) . . ?
C3 C2 C1 109.64(6) . . ?
C3 C2 H2 110.4(4) . . ?
N2 C5 N3 111.89(6) . . ?
H5 C5 N3 123.5(4) . . ?
H5 C5 N2 124.6(4) . . ?
C2 C3 C4 112.75(6) . . ?
H3A C3 C4 111.4(5) . . ?
H3A C3 C2 107.7(4) . . ?
H3B C3 C4 109.8(4) . . ?
H3B C3 C2 107.5(5) . . ?
H3B C3 H3A 107.4(7) . . ?

loop_
_geom_bond_atom_site_label_1
_geom_bond_atom_site_label_2
_geom_bond_distance
_geom_bond_site_symmetry_2
_geom_bond_publ_flag
O2 C1 1.2594(7) . ?
O1 C1 1.2503(7) . ?
N1 H1A 1.022(9) . ?
N1 H1B 1.014(9) . ?
N1 H1C 1.002(11) . ?
N1 C2 1.4904(8) . ?
N3 H3 0.994(7) . ?
N3 C6 1.3775(8) . ?
N3 C5 1.3515(9) . ?
N2 C4 1.3878(8) . ?
N2 C5 1.3270(7) . ?
C1 C2 1.5432(8) . ?
C4 C6 1.3763(8) . ?
C4 C3 1.5030(8) . ?
C6 H6 1.067(8) . ?
C2 H2 1.093(8) . ?
C2 C3 1.5405(9) . ?
C5 H5 1.089(8) . ?
C3 H3A 1.095(8) . ?
C3 H3B 1.085(9) . ?

loop_
_geom_torsion_atom_site_label_1
_geom_torsion_atom_site_label_2
_geom_torsion_atom_site_label_3
_geom_torsion_atom_site_label_4
_geom_torsion
_geom_torsion_site_symmetry_1
_geom_torsion_site_symmetry_2
_geom_torsion_site_symmetry_3
_geom_torsion_site_symmetry_4
_geom_torsion_publ_flag
C5 N2 C4 C3 179.01(6) . . . . ?
C6 N3 C5 N2 0.32(8) . . . . ?
O1 C1 C2 C3 94.16(7) . . . . ?
N1 C2 C3 C4 -57.73(7) . . . . ?
C2 C3 C4 C6 -127.85(7) . . . . ?
H1A N1 C2 C1 163.8(6) . . . . ?
H1B N1 C2 C1 43.5(6) . . . . ?
H1C N1 C2 C1 -76.1(6) . . . . ?
C4 N2 C5 H5 178.3(6) . . . . ?
H3 N3 C5 H5 2.7(9) . . . . ?
H3 N3 C6 H6 -1.6(10) . . . . ?
C5 N2 C4 C6 0.14(8) . . . . ?
C5 N3 C6 C4 -0.22(8) . . . . ?
O2 C1 C2 N1 155.01(6) . . . . ?
C1 C2 C3 C4 -179.02(5) . . . . ?
N2 C4 C6 N3 0.06(7) . . . . ?
H1A N1 C2 C3 42.7(6) . . . . ?
H1B N1 C2 C3 -77.7(6) . . . . ?
H1C N1 C2 C3 162.8(6) . . . . ?
C6 N3 C5 H5 -178.3(6) . . . . ?
C5 N3 C6 H6 179.4(6) . . . . ?
O1 C1 C2 H2 -145.4(4) . . . . ?
C4 N2 C5 N3 -0.28(8) . . . . ?
O1 C1 C2 N1 -27.52(8) . . . . ?
O2 C1 C2 C3 -83.32(7) . . . . ?
C2 C3 C4 N2 53.53(8) . . . . ?
C3 C4 C6 N3 -178.69(7) . . . . ?
H1A N1 C2 H2 -78.2(7) . . . . ?
H1B N1 C2 H2 161.4(7) . . . . ?
H1C N1 C2 H2 41.9(7) . . . . ?
H3 N3 C5 N2 -178.7(7) . . . . ?
H3 N3 C6 C4 178.8(7) . . . . ?
O2 C1 C2 H2 37.2(5) . . . . ?
N1 C2 C3 H3A 65.6(5) . . . . ?
C1 C2 C3 H3B 59.8(5) . . . . ?
H2 C2 C3 H3B -59.5(6) . . . . ?
H3B C3 C4 N2 173.4(5) . . . . ?
C3 C4 C6 H6 1.8(7) . . . . ?
N1 C2 C3 H3B -179.0(5) . . . . ?
H2 C2 C3 C4 61.8(4) . . . . ?
H3A C3 C4 N2 -67.7(5) . . . . ?
H3B C3 C4 C6 -8.0(5) . . . . ?
C1 C2 C3 H3A -55.7(5) . . . . ?
H2 C2 C3 H3A -174.9(6) . . . . ?
H3A C3 C4 C6 110.9(5) . . . . ?
N2 C4 C6 H6 -179.5(7) . . . . ?

loop_
_restr_rigu_atom_site_label_1
_restr_rigu_atom_site_label_2
_restr_rigu_target_weight_param
_restr_rigu_u13_diff
_restr_rigu_u23_diff
_restr_rigu_u33_diff
N1 H1A 0.004000 -0.000905 -0.000904 -0.006286
N1 H1B 0.004000 0.002022 0.002015 0.000558
N1 H1C 0.004000 -0.001632 0.001433 -0.002073
H1A H1B 0.004000 0.014113 0.010334 -0.002542
H1A H1C 0.004000 -0.002647 0.011550 0.002135
H1B H1C 0.004000 -0.005790 -0.015472 0.000983
N3 H3 0.004000 -0.000644 -0.001466 -0.000713
N3 N2 0.004000 0.000299 0.003302 0.000014
N3 C4 0.004000 -0.000194 -0.001654 0.000359
N3 C6 0.004000 -0.000336 -0.002607 -0.000382
N3 H6 0.004000 -0.001218 -0.011198 -0.006098
N3 C5 0.004000 0.000942 0.003127 -0.001257
N3 H5 0.004000 -0.002193 0.012490 -0.008906
H3 C6 0.004000 -0.001309 -0.003687 -0.000254
H3 C5 0.004000 0.000474 0.005524 0.000651
N2 C4 0.004000 0.000882 0.001675 -0.000175
N2 C6 0.004000 0.000021 -0.001400 -0.001010
N2 C5 0.004000 0.000356 -0.002570 0.000240
N2 H5 0.004000 0.000704 -0.007243 -0.004728
C4 C6 0.004000 -0.000579 0.001249 0.000133
C4 H6 0.004000 -0.003400 0.005675 -0.003439
C4 C5 0.004000 0.001139 0.000475 -0.000956
C6 H6 0.004000 -0.001332 -0.001637 -0.001540
C6 C5 0.004000 0.000720 0.003842 -0.000345
C2 H2 0.004000 0.000131 -0.005357 0.004855
C2 C3 0.004000 -0.002062 0.002046 0.000077
C2 H3A 0.004000 -0.003783 0.002322 -0.005942
C2 H3B 0.004000 -0.007171 0.006178 -0.010004
H2 C3 0.004000 -0.009121 -0.012517 -0.001123
C5 H5 0.004000 -0.002150 0.002092 -0.003148
C3 H3A 0.004000 -0.000448 -0.004011 -0.002780
C3 H3B 0.004000 0.001735 0.000738 -0.002075
H3A H3B 0.004000 0.016565 0.021656 0.003312

_cod_database_fobs_code 2108883
